data_9002764
loop_
_publ_author_name
'Bonazzi, P.'
'Bindi, L.'

_publ_section_title
;
 Structural properties and heat-induced oxidation-dehydrogenation of
 manganoan ilvaite from perda Niedda mine, Sardinia, Italy
 Sample: PN6-675, Crystal at room temperature, annealed at 675 C for 48 hrs
;
_journal_name_full 'American Mineralogist'
_journal_page_first 845
_journal_page_last 852
_journal_volume 87
_journal_year 2002
_chemical_formula_sum 'Ca0.98 Fe2.28 Mn0.74 O9 Si2'
_chemical_name_mineral Ilvaite
_space_group_IT_number 62
_symmetry_space_group_name_Hall '-P 2c 2n'
_symmetry_space_group_name_H-M 'P n a m'
_cell_angle_alpha 90
_cell_angle_beta 90
_cell_angle_gamma 90
_cell_length_a 12.992
_cell_length_b 8.869
_cell_length_c 5.820
_cell_formula_units_Z 4
_cell_volume 670.616
_database_code_amcsd 0002853
_exptl_crystal_density_diffrn 4.035
_exptl_crystal_thermal_history 'annealed at 675 C for 48 hrs'
_cod_original_formula_sum 'Ca.98 Mn.74 Fe2.28 Si2 O9'
_cod_database_code 9002764

loop_
_space_group_symop_operation_xyz
x,y,z
x,y,1/2-z
-x,-y,1/2+z
1/2-x,1/2+y,1/2+z
1/2+x,1/2-y,1/2-z
1/2+x,1/2-y,z
1/2-x,1/2+y,-z
-x,-y,-z

loop_
_atom_site_label
_atom_site_fract_x
_atom_site_fract_y
_atom_site_fract_z
_atom_site_occupancy
_atom_site_U_iso_or_equiv
CaA 0.81901 0.37614 0.75000 0.98000 0.01140
MnA 0.81901 0.37614 0.75000 0.02000 0.01140
FeM1 0.88846 0.05634 -0.00567 1.00000 0.00810
MnM2 0.92967 0.73665 0.25000 0.72000 0.00970
FeM2 0.92967 0.73665 0.25000 0.28000 0.00970
Si1 0.96540 0.36440 0.25000 1.00000 0.00800
Si2 0.68610 0.23430 0.25000 1.00000 0.00650
O1 0.01540 0.02120 0.75000 1.00000 0.01140
O2 0.94300 0.26870 0.01470 1.00000 0.01090
O3 0.78380 0.11480 0.25000 1.00000 0.00950
O4 0.67610 0.33590 0.01640 1.00000 0.01030
O5 0.59170 0.10890 0.25000 1.00000 0.01070
O6 0.59510 0.01830 0.75000 1.00000 0.01820
O7 0.80740 0.11490 0.75000 1.00000 0.01100

loop_
_cod_related_entry_id
_cod_related_entry_database
_cod_related_entry_code
1 AMCSD 0002853
